data_7027347
loop_
_publ_author_name
'Kili\'an, Petr'
'Marek, Jarom\'ir'
'Marek, Radek'
'Tousek, Jarom\'ir'
'Humpa, Otakar'
'Slawin, Alexandra M. Z.'
'Touz\'in, Jir\'i'
'Novosad, Josef'
'Woollins, J. Derek'

_publ_section_title
;
 New P--S--N containing ring systems. Reaction of
 2,4-(naphthalene-1,8-diyl)-1,3,2,4-dithiadiphosphetane 2,4-disulfide with
 methylbis(trimethylsilyl)amine
;
_journal_issue 13
_journal_name_full 'Journal of the Chemical Society, Dalton Transactions'
_journal_page_first 2231
_journal_paper_doi 10.1039/a901698h
_journal_year 1999
_chemical_formula_sum 'C17 H27 N P2 S4 Si2'
_chemical_formula_weight 491.76
_chemical_melting_point 156-8
_chemical_name_systematic
; 
 ? 
;
_space_group_IT_number 2
_symmetry_cell_setting triclinic
_symmetry_space_group_name_Hall '-P 1'
_symmetry_space_group_name_H-M 'P -1'
_atom_sites_solution_hydrogens geom
_atom_sites_solution_primary direct
_atom_sites_solution_secondary difmap
_audit_creation_method SHELXL
_cell_angle_alpha 105.81(2)
_cell_angle_beta 93.25(2)
_cell_angle_gamma 100.94(2)
_cell_formula_units_Z 2
_cell_length_a 7.178(2)
_cell_length_b 10.502(3)
_cell_length_c 17.184(5)
_cell_measurement_reflns_used 36
_cell_measurement_temperature 150(2)
_cell_measurement_theta_max 13
_cell_measurement_theta_min 10
_cell_volume 1215.6(6)
_computing_structure_refinement 'SHELXL-96 (Sheldrick, 1996)'
_computing_structure_solution 'SHELXS-96 (Sheldrick, 1990)'
_diffrn_ambient_temperature 150(2)
_diffrn_radiation_monochromator graphite
_diffrn_radiation_source 'fine-focus sealed tube'
_diffrn_radiation_type MoK\a
_diffrn_radiation_wavelength 0.71073
_diffrn_reflns_av_R_equivalents 0.0821
_diffrn_reflns_av_sigmaI/netI 0.0384
_diffrn_reflns_limit_h_max 8
_diffrn_reflns_limit_h_min -7
_diffrn_reflns_limit_k_max 12
_diffrn_reflns_limit_k_min -12
_diffrn_reflns_limit_l_max 0
_diffrn_reflns_limit_l_min -20
_diffrn_reflns_number 4439
_diffrn_reflns_theta_max 25.05
_diffrn_reflns_theta_min 1.24
_exptl_absorpt_coefficient_mu 0.625
_exptl_crystal_colour yellow
_exptl_crystal_density_diffrn 1.343
_exptl_crystal_description needle
_exptl_crystal_F_000 516
_exptl_crystal_size_max 0.60
_exptl_crystal_size_mid 0.40
_exptl_crystal_size_min 0.40
_refine_diff_density_max 0.705
_refine_diff_density_min -0.474
_refine_diff_density_rms 0.094
_refine_ls_extinction_method none
_refine_ls_goodness_of_fit_all 1.018
_refine_ls_goodness_of_fit_obs 1.034
_refine_ls_matrix_type full
_refine_ls_number_parameters 343
_refine_ls_number_reflns 4289
_refine_ls_number_restraints 0
_refine_ls_restrained_S_all 1.018
_refine_ls_restrained_S_obs 1.034
_refine_ls_R_factor_all 0.0537
_refine_ls_R_factor_obs 0.0430
_refine_ls_shift/esd_max 0.000
_refine_ls_shift/esd_mean 0.000
_refine_ls_structure_factor_coef Fsqd
_refine_ls_weighting_details 'w=1/[\s^2^(Fo^2^)+(0.0730P)^2^+1.3088P] where P=(Fo^2^+2Fc^2^)/3'
_refine_ls_weighting_scheme calc
_refine_ls_wR_factor_all 0.1232
_refine_ls_wR_factor_obs 0.1140
_reflns_number_observed 3609
_reflns_number_total 4289
_reflns_observed_criterion >2sigma(I)
_cod_data_source_file 901698hsup1.cif
_cod_data_source_block 3
_cod_depositor_comments
;
The following automatic conversions were performed:

'_refine_ls_weighting_scheme' value 'calc
w=1/[\s^2^(Fo^2^)+(0.0730P)^2^+1.3088P] where P=(Fo^2^+2Fc^2^)/3' was
changed to 'calc'. New tag '_refine_ls_weighting_details' was
created. The value of the new tag was set to
'w=1/[\s^2^(Fo^2^)+(0.0730P)^2^+1.3088P] where P=(Fo^2^+2Fc^2^)/3'.

Automatic conversion script
Id: cif_fix_values 3143 2015-03-26 13:38:13Z robertas 
;
_cod_original_sg_symbol_H-M P-1
_cod_database_code 7027347

loop_
_symmetry_equiv_pos_as_xyz
'x, y, z'
'-x, -y, -z'

loop_
_atom_site_aniso_label
_atom_site_aniso_U_11
_atom_site_aniso_U_22
_atom_site_aniso_U_33
_atom_site_aniso_U_23
_atom_site_aniso_U_13
_atom_site_aniso_U_12
S1 0.0408(5) 0.0191(4) 0.0368(4) 0.0109(3) 0.0139(3) 0.0128(3)
S1' 0.0257(4) 0.0249(4) 0.0439(4) 0.0182(3) 0.0155(3) 0.0064(3)
S19 0.0203(3) 0.0215(4) 0.0250(4) 0.0065(3) 0.0049(3) 0.0070(3)
S9 0.0245(4) 0.0233(4) 0.0379(4) 0.0000(3) 0.0042(3) -0.0013(3)
P1 0.0217(4) 0.0155(3) 0.0252(4) 0.0082(3) 0.0081(3) 0.0044(3)
P9 0.0190(4) 0.0167(3) 0.0212(4) 0.0040(3) 0.0073(3) 0.0039(3)
Si1 0.0349(5) 0.0251(4) 0.0352(5) 0.0174(4) 0.0129(4) 0.0056(3)
Si9 0.0261(4) 0.0308(4) 0.0200(4) 0.0069(3) 0.0061(3) 0.0103(3)
N9 0.0286(12) 0.0225(12) 0.0180(11) 0.0056(9) 0.0096(9) 0.0088(10)
C1 0.0172(13) 0.0194(13) 0.0243(14) 0.0085(11) 0.0061(10) 0.0031(10)
C2 0.0284(16) 0.0172(15) 0.0337(16) 0.0057(12) 0.0034(12) 0.0016(12)
C3 0.0297(16) 0.0295(16) 0.0247(15) 0.0017(13) -0.0005(12) 0.0055(13)
C4 0.0279(15) 0.0356(17) 0.0216(14) 0.0103(13) 0.0083(12) 0.0090(13)
C5 0.0204(14) 0.0269(15) 0.0254(14) 0.0119(12) 0.0117(11) 0.0078(11)
C10 0.0186(13) 0.0196(13) 0.0235(13) 0.0081(11) 0.0123(10) 0.0049(10)
C9 0.0223(14) 0.0200(13) 0.0244(14) 0.0089(11) 0.0134(11) 0.0059(11)
C8 0.0482(19) 0.0183(14) 0.0330(17) 0.0081(13) 0.0176(14) 0.0092(13)
C7 0.063(2) 0.0185(15) 0.0379(18) 0.0150(14) 0.0221(16) 0.0133(15)
C6 0.0442(19) 0.0312(17) 0.0314(16) 0.0186(14) 0.0164(14) 0.0120(14)
C11 0.0273(16) 0.0399(19) 0.0259(16) 0.0098(14) 0.0076(13) 0.0117(14)
C12 0.054(2) 0.0365(19) 0.0326(19) -0.0028(15) 0.0105(17) 0.0100(18)
C13 0.038(2) 0.051(2) 0.0333(19) 0.0210(17) 0.0137(15) 0.0042(17)
C14 0.046(2) 0.085(3) 0.0277(19) 0.022(2) 0.0090(16) 0.036(2)
C15 0.0379(19) 0.0357(18) 0.0406(19) 0.0180(16) 0.0160(15) 0.0051(15)
C17 0.072(3) 0.0248(19) 0.072(3) 0.0025(19) 0.038(3) -0.008(2)
C16 0.055(3) 0.114(5) 0.064(3) 0.062(4) 0.017(2) 0.035(3)

loop_
_atom_site_label
_atom_site_type_symbol
_atom_site_fract_x
_atom_site_fract_y
_atom_site_fract_z
_atom_site_U_iso_or_equiv
_atom_site_thermal_displace_type
_atom_site_occupancy
_atom_site_calc_flag
S1 S 0.10083(12) 0.30752(7) 0.35061(5) 0.0304(2) Uani 1 d
S1' S 0.45301(10) 0.14533(7) 0.28074(5) 0.0292(2) Uani 1 d
S19 S -0.02187(10) -0.00422(7) 0.24119(4) 0.02187(18) Uani 1 d
S9 S -0.14619(11) -0.32802(7) 0.17301(5) 0.0312(2) Uani 1 d
P1 P 0.18950(10) 0.13944(7) 0.32467(4) 0.02005(18) Uani 1 d
P9 P 0.06757(10) -0.18656(7) 0.23398(4) 0.01907(18) Uani 1 d
Si1 Si 0.50522(13) 0.32036(8) 0.23318(5) 0.0298(2) Uani 1 d
Si9 Si 0.28288(11) -0.21691(8) 0.08600(5) 0.0250(2) Uani 1 d
N9 N 0.2707(3) -0.1860(2) 0.19343(13) 0.0223(5) Uani 1 d
C1 C 0.2190(4) 0.0721(3) 0.41037(16) 0.0198(5) Uani 1 d
C2 C 0.2798(4) 0.1728(3) 0.48291(19) 0.0272(6) Uani 1 d
C3 C 0.3097(4) 0.1444(3) 0.55651(19) 0.0295(7) Uani 1 d
C4 C 0.2798(4) 0.0143(3) 0.55794(17) 0.0274(6) Uani 1 d
C5 C 0.2185(4) -0.0935(3) 0.48563(17) 0.0226(6) Uani 1 d
C10 C 0.1843(4) -0.0681(3) 0.40845(16) 0.0197(5) Uani 1 d
C9 C 0.1183(4) -0.1839(3) 0.33923(17) 0.0211(6) Uani 1 d
C8 C 0.0891(5) -0.3126(3) 0.3489(2) 0.0322(7) Uani 1 d
C7 C 0.1253(6) -0.3345(3) 0.4243(2) 0.0371(8) Uani 1 d
C6 C 0.1885(5) -0.2269(3) 0.4910(2) 0.0326(7) Uani 1 d
C11 C 0.4403(5) -0.1960(4) 0.2396(2) 0.0302(7) Uani 1 d
C12 C 0.2742(7) -0.3997(4) 0.0415(2) 0.0433(9) Uani 1 d
C13 C 0.5186(5) -0.1189(4) 0.0744(2) 0.0396(8) Uani 1 d
C14 C 0.0917(6) -0.1583(6) 0.0378(2) 0.0486(10) Uani 1 d
C15 C 0.7178(5) 0.2895(4) 0.1801(2) 0.0366(8) Uani 1 d
C17 C 0.5689(8) 0.4779(4) 0.3176(3) 0.0600(14) Uani 1 d
C16 C 0.3021(8) 0.3133(8) 0.1598(4) 0.0675(16) Uani 1 d
H2 H 0.2978(49) 0.2499(37) 0.4841(21) 0.028(9) Uiso 1 d
H3 H 0.3556(54) 0.2161(40) 0.6055(24) 0.041(10) Uiso 1 d
H4 H 0.2936(46) -0.0163(33) 0.6056(20) 0.026(8) Uiso 1 d
H8 H 0.0322(54) -0.3928(40) 0.2987(24) 0.043(10) Uiso 1 d
H9 H 0.1133(63) -0.4183(46) 0.4297(27) 0.059(13) Uiso 1 d
H10 H 0.2225(53) -0.2400(37) 0.5455(23) 0.040(10) Uiso 1 d
H11A H 0.4588(66) -0.1461(48) 0.2918(31) 0.061(13) Uiso 1 d
H11B H 0.5424(84) -0.1671(56) 0.2199(34) 0.085(17) Uiso 1 d
H11C H 0.4447(80) -0.2876(62) 0.2305(34) 0.088(18) Uiso 1 d
H12A H 0.2502(80) -0.4177(56) -0.0105(38) 0.083(17) Uiso 1 d
H12B H 0.3876(69) -0.4294(45) 0.0614(27) 0.058(13) Uiso 1 d
H12C H 0.1527(96) -0.4411(62) 0.0470(37) 0.102(21) Uiso 1 d
H13A H 0.6053(70) -0.1553(49) 0.0921(29) 0.065(15) Uiso 1 d
H13B H 0.5213(62) -0.1237(44) 0.0239(29) 0.053(12) Uiso 1 d
H13C H 0.5465(93) -0.0114(71) 0.1067(40) 0.119(23) Uiso 1 d
H14A H 0.0882(72) -0.0793(53) 0.0666(32) 0.066(16) Uiso 1 d
H14B H 0.0937(68) -0.1684(49) -0.0141(33) 0.067(14) Uiso 1 d
H14C H -0.0300(89) -0.2083(57) 0.0352(34) 0.086(18) Uiso 1 d
H15A H 0.7647(76) 0.3716(56) 0.1658(32) 0.082(16) Uiso 1 d
H15B H 0.6878(66) 0.2152(50) 0.1316(30) 0.064(13) Uiso 1 d
H15C H 0.8182(59) 0.2718(41) 0.2172(25) 0.048(11) Uiso 1 d
H16A H 0.6380(103) 0.5462(74) 0.2994(43) 0.126(24) Uiso 1 d
H16B H 0.4658(74) 0.4963(47) 0.3428(30) 0.066(14) Uiso 1 d
H16C H 0.6599(71) 0.4707(49) 0.3547(31) 0.061(16) Uiso 1 d
H17A H 0.3491(88) 0.3769(64) 0.1303(39) 0.100(19) Uiso 1 d
H17B H 0.2284(126) 0.3397(85) 0.1865(52) 0.138(32) Uiso 1 d
H17C H 0.2522(135) 0.2350(96) 0.1261(57) 0.165(43) Uiso 1 d

loop_
_atom_type_symbol
_atom_type_description
_atom_type_scat_dispersion_real
_atom_type_scat_dispersion_imag
_atom_type_scat_source
C C 0.0033 0.0016 'International Tables Vol C Tables 4.2.6.8 and 6.1.1.4'
H H 0.0000 0.0000 'International Tables Vol C Tables 4.2.6.8 and 6.1.1.4'
N N 0.0061 0.0033 'International Tables Vol C Tables 4.2.6.8 and 6.1.1.4'
Si Si 0.0817 0.0704 'International Tables Vol C Tables 4.2.6.8 and 6.1.1.4'
P P 0.1023 0.0942 'International Tables Vol C Tables 4.2.6.8 and 6.1.1.4'
S S 0.1246 0.1234 'International Tables Vol C Tables 4.2.6.8 and 6.1.1.4'

loop_
_geom_angle_atom_site_label_1
_geom_angle_atom_site_label_2
_geom_angle_atom_site_label_3
_geom_angle
P1 S1' Si1 106.29(5)
P1 S19 P9 102.73(4)
C1 P1 S1 114.48(10)
C1 P1 S1' 102.61(9)
S1 P1 S1' 116.28(5)
C1 P1 S19 105.89(9)
S1 P1 S19 106.58(5)
S1' P1 S19 110.59(5)
N9 P9 C9 106.88(12)
N9 P9 S9 115.08(9)
C9 P9 S9 114.57(10)
N9 P9 S19 110.38(9)
C9 P9 S19 104.63(9)
S9 P9 S19 104.79(5)
C17 Si1 C16 114.4(3)
C17 Si1 C15 110.1(2)
C16 Si1 C15 110.7(2)
C17 Si1 S1' 110.12(18)
C16 Si1 S1' 110.8(2)
C15 Si1 S1' 99.76(12)
N9 Si9 C14 111.41(15)
N9 Si9 C12 107.90(16)
C14 Si9 C12 112.8(2)
N9 Si9 C13 106.52(15)
C14 Si9 C13 109.1(2)
C12 Si9 C13 109.0(2)
C11 N9 P9 120.32(19)
C11 N9 Si9 115.12(19)
P9 N9 Si9 122.67(14)
C2 C1 C10 120.5(3)
C2 C1 P1 112.5(2)
C10 C1 P1 127.0(2)
C1 C2 C3 122.3(3)
C4 C3 C2 119.5(3)
C3 C4 C5 120.9(3)
C6 C5 C4 118.3(3)
C6 C5 C10 120.5(3)
C4 C5 C10 121.2(3)
C9 C10 C1 127.5(2)
C9 C10 C5 116.9(2)
C1 C10 C5 115.6(2)
C8 C9 C10 119.8(3)
C8 C9 P9 112.5(2)
C10 C9 P9 127.7(2)
C9 C8 C7 122.2(3)
C6 C7 C8 119.5(3)
C7 C6 C5 121.2(3)

loop_
_geom_bond_atom_site_label_1
_geom_bond_atom_site_label_2
_geom_bond_distance
S1 P1 1.9363(11)
S1' P1 2.0722(11)
S1' Si1 2.1862(12)
S19 P1 2.0835(12)
S19 P9 2.1073(11)
S9 P9 1.9399(12)
P1 C1 1.8175(27)
P9 N9 1.6508(24)
P9 C9 1.8162(29)
Si1 C17 1.8384(44)
Si1 C16 1.8500(51)
Si1 C15 1.8572(35)
Si9 N9 1.7953(23)
Si9 C14 1.8487(38)
Si9 C12 1.8506(38)
Si9 C13 1.8579(36)
N9 C11 1.4521(40)
C1 C2 1.3809(41)
C1 C10 1.4363(37)
C2 C3 1.3903(45)
C3 C4 1.3499(45)
C4 C5 1.4147(42)
C5 C6 1.4060(42)
C5 C10 1.4394(38)
C10 C9 1.4313(39)
C9 C8 1.3841(40)
C8 C7 1.3948(47)
C7 C6 1.3561(49)
